data_1502850
loop_
_publ_author_name
'Sriramurthy, Vardhineedi'
'Kwon, Ohyun'

_publ_section_title
;
 Diphosphine-catalyzed mixed double-Michael reaction: a unified synthesis
 of indolines, dihydropyrrolopyridines, benzimidazolines,
 tetrahydroquinolines, tetrahydroisoquinolines, dihydrobenzo-1,4-oxazines,
 and dihydrobenzo-3,1-oxazines.
;
_journal_issue 5
_journal_name_full 'Organic letters'
_journal_page_first 1084
_journal_page_last 1087
_journal_paper_doi 10.1021/ol100078w
_journal_volume 12
_journal_year 2010
_chemical_formula_moiety 'C28 H35 N O8 S'
_chemical_formula_sum 'C28 H35 N O8 S'
_chemical_formula_weight 545.63
_chemical_name_systematic
; 
 ? 
;
_space_group_IT_number 14
_symmetry_cell_setting monoclinic
_symmetry_space_group_name_Hall '-P 2ybc'
_symmetry_space_group_name_H-M 'P 1 21/c 1'
_atom_sites_solution_hydrogens geom
_atom_sites_solution_primary direct
_atom_sites_solution_secondary difmap
_audit_creation_method SHELXL-97
_cell_angle_alpha 90.00
_cell_angle_beta 113.1790(10)
_cell_angle_gamma 90.00
_cell_formula_units_Z 4
_cell_length_a 15.5229(18)
_cell_length_b 10.0293(12)
_cell_length_c 18.999(2)
_cell_measurement_reflns_used 9894
_cell_measurement_temperature 100(2)
_cell_measurement_theta_max 29.54
_cell_measurement_theta_min 3.99
_cell_volume 2719.1(5)
_computing_cell_refinement 'Bruker SMART'
_computing_data_collection 'Bruker SMART'
_computing_data_reduction 'Bruker SAINT'
_computing_molecular_graphics 'Bruker SHELXTL'
_computing_publication_material 'Bruker SHELXTL'
_computing_structure_refinement 'SHELXL-97 (Sheldrick, 1997)'
_computing_structure_solution 'SHELXS-97 (Sheldrick, 1990)'
_diffrn_ambient_temperature 100(2)
_diffrn_measured_fraction_theta_full 0.989
_diffrn_measured_fraction_theta_max 0.989
_diffrn_measurement_device_type 'CCD area detector'
_diffrn_measurement_method 'phi and omega scans'
_diffrn_radiation_monochromator graphite
_diffrn_radiation_source 'fine-focus sealed tube'
_diffrn_radiation_type MoK\a
_diffrn_radiation_wavelength 0.71073
_diffrn_reflns_av_R_equivalents 0.0289
_diffrn_reflns_av_sigmaI/netI 0.0298
_diffrn_reflns_limit_h_max 21
_diffrn_reflns_limit_h_min -21
_diffrn_reflns_limit_k_max 13
_diffrn_reflns_limit_k_min -13
_diffrn_reflns_limit_l_max 26
_diffrn_reflns_limit_l_min -26
_diffrn_reflns_number 25325
_diffrn_reflns_theta_full 29.57
_diffrn_reflns_theta_max 29.57
_diffrn_reflns_theta_min 3.99
_exptl_absorpt_coefficient_mu 0.170
_exptl_absorpt_correction_T_max 0.9832
_exptl_absorpt_correction_T_min 0.9205
_exptl_absorpt_correction_type multi-scan
_exptl_absorpt_process_details 'Sadabs (Bruker)'
_exptl_crystal_colour colorless
_exptl_crystal_density_diffrn 1.333
_exptl_crystal_density_method 'not measured'
_exptl_crystal_description prism
_exptl_crystal_F_000 1160
_exptl_crystal_size_max 0.30
_exptl_crystal_size_mid 0.20
_exptl_crystal_size_min 0.10
_refine_diff_density_max 0.575
_refine_diff_density_min -0.290
_refine_diff_density_rms 0.056
_refine_ls_extinction_method none
_refine_ls_goodness_of_fit_ref 1.031
_refine_ls_hydrogen_treatment constr
_refine_ls_matrix_type full
_refine_ls_number_parameters 350
_refine_ls_number_reflns 7544
_refine_ls_number_restraints 0
_refine_ls_restrained_S_all 1.031
_refine_ls_R_factor_all 0.0501
_refine_ls_R_factor_gt 0.0416
_refine_ls_shift/su_max 0.002
_refine_ls_shift/su_mean 0.000
_refine_ls_structure_factor_coef Fsqd
_refine_ls_weighting_details 'calc w=1/[\s^2^(Fo^2^)+(0.0654P)^2^+0.9603P] where P=(Fo^2^+2Fc^2^)/3'
_refine_ls_weighting_scheme calc
_refine_ls_wR_factor_gt 0.1121
_refine_ls_wR_factor_ref 0.1179
_reflns_number_gt 6367
_reflns_number_total 7544
_reflns_threshold_expression >2sigma(I)
_cod_data_source_file ol100078w_si_002.cif
_cod_data_source_block kw1308s
_cod_depositor_comments
;
The following automatic conversions were performed:

'_symmetry_cell_setting' value 'Monoclinic' changed to 'monoclinic'
according to /home/saulius/struct/CIF-dictionaries/cif_core.dic
dictionary named 'cif_core.dic' version 2.4.2 from 2011-04-26.

Automatic conversion script
Id: cif_fix_values 1715 2011-07-08 13:25:40Z adriana 
;
_cod_original_cell_volume 2719.0(6)
_cod_original_sg_symbol_H-M 'P 21/c'
_cod_database_code 1502850

loop_
_symmetry_equiv_pos_as_xyz
'x, y, z'
'-x, y+1/2, -z+1/2'
'-x, -y, -z'
'x, -y-1/2, z-1/2'

loop_
_atom_site_label
_atom_site_type_symbol
_atom_site_fract_x
_atom_site_fract_y
_atom_site_fract_z
_atom_site_U_iso_or_equiv
_atom_site_adp_type
_atom_site_occupancy
_atom_site_symmetry_multiplicity
_atom_site_calc_flag
_atom_site_refinement_flags
S1 S 0.35419(2) 0.20381(3) 0.145903(17) 0.01723(8) Uani 1 1 d .
O1 O 0.22577(6) 0.16553(9) 0.31132(5) 0.01796(18) Uani 1 1 d .
O2 O 0.08761(7) -0.01473(11) 0.28031(6) 0.0278(2) Uani 1 1 d .
O3 O 0.03765(6) 0.05353(10) 0.15672(5) 0.02042(19) Uani 1 1 d .
O4 O 0.33883(7) -0.02940(10) 0.29550(6) 0.0287(2) Uani 1 1 d .
O5 O 0.21821(6) -0.10592(9) 0.19004(5) 0.02096(19) Uani 1 1 d .
O6 O 0.06496(7) 0.28166(11) 0.03252(6) 0.0278(2) Uani 1 1 d .
O7 O 0.29831(7) 0.10934(10) 0.08984(6) 0.0233(2) Uani 1 1 d .
O8 O 0.44808(7) 0.17183(10) 0.19627(6) 0.0233(2) Uani 1 1 d .
N1 N 0.29453(7) 0.23808(11) 0.19926(6) 0.0172(2) Uani 1 1 d .
C1 C 0.27645(9) 0.39051(14) 0.03407(8) 0.0219(3) Uani 1 1 d .
H1 H 0.2195 0.3426 0.0213 0.026 Uiso 1 1 calc R
C2 C 0.28077(10) 0.50066(15) -0.00860(8) 0.0244(3) Uani 1 1 d .
H2 H 0.2264 0.5273 -0.0513 0.029 Uiso 1 1 calc R
C3 C 0.36404(10) 0.57334(14) 0.01023(8) 0.0242(3) Uani 1 1 d .
C4 C 0.44363(10) 0.53217(15) 0.07225(8) 0.0258(3) Uani 1 1 d .
H4 H 0.5005 0.5805 0.0854 0.031 Uiso 1 1 calc R
C5 C 0.44085(9) 0.42079(14) 0.11529(8) 0.0224(3) Uani 1 1 d .
H5 H 0.4955 0.3928 0.1573 0.027 Uiso 1 1 calc R
C6 C 0.35711(9) 0.35109(13) 0.09613(7) 0.0181(2) Uani 1 1 d .
C7 C 0.36722(13) 0.69457(17) -0.03559(10) 0.0355(4) Uani 1 1 d .
H7A H 0.3041 0.7139 -0.0735 0.053 Uiso 1 1 calc R
H7B H 0.4093 0.6775 -0.0619 0.053 Uiso 1 1 calc R
H7C H 0.3904 0.7711 -0.0012 0.053 Uiso 1 1 calc R
C8 C 0.33789(9) 0.28991(12) 0.27527(7) 0.0169(2) Uani 1 1 d .
C9 C 0.41217(9) 0.37963(14) 0.29802(8) 0.0209(2) Uani 1 1 d .
H9 H 0.4385 0.4060 0.2627 0.025 Uiso 1 1 calc R
C10 C 0.44833(10) 0.43107(14) 0.37182(8) 0.0252(3) Uani 1 1 d .
H10 H 0.5005 0.4898 0.3874 0.030 Uiso 1 1 calc R
C11 C 0.40788(11) 0.39630(15) 0.42321(8) 0.0275(3) Uani 1 1 d .
H11 H 0.4310 0.4339 0.4731 0.033 Uiso 1 1 calc R
C12 C 0.33409(10) 0.30690(14) 0.40122(8) 0.0226(3) Uani 1 1 d .
H12 H 0.3068 0.2826 0.4362 0.027 Uiso 1 1 calc R
C13 C 0.29983(8) 0.25248(12) 0.32796(7) 0.0173(2) Uani 1 1 d .
C14 C 0.19580(8) 0.09840(12) 0.23970(7) 0.0156(2) Uani 1 1 d .
C15 C 0.09965(9) 0.03907(13) 0.22837(7) 0.0183(2) Uani 1 1 d .
C16 C -0.05817(9) -0.00673(15) 0.13212(8) 0.0237(3) Uani 1 1 d .
C17 C -0.04952(10) -0.15743(15) 0.14306(9) 0.0291(3) Uani 1 1 d .
H17A H -0.0141 -0.1939 0.1147 0.044 Uiso 1 1 calc R
H17B H -0.1122 -0.1974 0.1240 0.044 Uiso 1 1 calc R
H17C H -0.0167 -0.1779 0.1976 0.044 Uiso 1 1 calc R
C18 C -0.10994(10) 0.05941(16) 0.17602(10) 0.0310(3) Uani 1 1 d .
H18A H -0.0799 0.0352 0.2303 0.047 Uiso 1 1 calc R
H18B H -0.1753 0.0293 0.1554 0.047 Uiso 1 1 calc R
H18C H -0.1080 0.1564 0.1707 0.047 Uiso 1 1 calc R
C19 C -0.10245(11) 0.02934(19) 0.04770(9) 0.0353(4) Uani 1 1 d .
H19A H -0.1009 0.1263 0.0419 0.053 Uiso 1 1 calc R
H19B H -0.1676 -0.0016 0.0259 0.053 Uiso 1 1 calc R
H19C H -0.0674 -0.0135 0.0208 0.053 Uiso 1 1 calc R
C20 C 0.26174(9) -0.02069(12) 0.24631(7) 0.0176(2) Uani 1 1 d .
C21 C 0.26426(10) -0.23291(13) 0.18271(8) 0.0232(3) Uani 1 1 d .
C22 C 0.18625(13) -0.30343(17) 0.11905(11) 0.0411(4) Uani 1 1 d .
H22A H 0.1341 -0.3197 0.1347 0.062 Uiso 1 1 calc R
H22B H 0.2093 -0.3887 0.1082 0.062 Uiso 1 1 calc R
H22C H 0.1647 -0.2477 0.0730 0.062 Uiso 1 1 calc R
C23 C 0.29372(14) -0.31232(16) 0.25658(10) 0.0360(4) Uani 1 1 d .
H23A H 0.3495 -0.2715 0.2955 0.054 Uiso 1 1 calc R
H23B H 0.3081 -0.4042 0.2473 0.054 Uiso 1 1 calc R
H23C H 0.2426 -0.3126 0.2746 0.054 Uiso 1 1 calc R
C24 C 0.34594(12) -0.20040(18) 0.16105(11) 0.0367(4) Uani 1 1 d .
H24A H 0.3233 -0.1502 0.1129 0.055 Uiso 1 1 calc R
H24B H 0.3754 -0.2833 0.1546 0.055 Uiso 1 1 calc R
H24C H 0.3919 -0.1466 0.2016 0.055 Uiso 1 1 calc R
C25 C 0.19631(8) 0.19502(12) 0.17671(7) 0.0152(2) Uani 1 1 d .
H25 H 0.1755 0.1463 0.1268 0.018 Uiso 1 1 calc R
C26 C 0.13099(9) 0.31457(12) 0.16839(7) 0.0187(2) Uani 1 1 d .
H26A H 0.0983 0.3018 0.2033 0.022 Uiso 1 1 calc R
H26B H 0.1695 0.3964 0.1847 0.022 Uiso 1 1 calc R
C27 C 0.05822(9) 0.33488(13) 0.08752(8) 0.0203(2) Uani 1 1 d .
C28 C -0.02132(10) 0.42678(16) 0.07994(9) 0.0295(3) Uani 1 1 d .
H28A H -0.0647 0.4319 0.0261 0.044 Uiso 1 1 calc R
H28B H 0.0034 0.5159 0.0981 0.044 Uiso 1 1 calc R
H28C H -0.0545 0.3926 0.1106 0.044 Uiso 1 1 calc R

loop_
_atom_site_aniso_label
_atom_site_aniso_U_11
_atom_site_aniso_U_22
_atom_site_aniso_U_33
_atom_site_aniso_U_23
_atom_site_aniso_U_13
_atom_site_aniso_U_12
S1 0.01716(15) 0.01807(15) 0.01792(15) -0.00252(11) 0.00847(11) -0.00067(11)
O1 0.0194(4) 0.0199(4) 0.0153(4) -0.0038(3) 0.0075(3) -0.0054(3)
O2 0.0260(5) 0.0360(6) 0.0227(5) 0.0020(4) 0.0109(4) -0.0087(4)
O3 0.0151(4) 0.0252(5) 0.0193(4) -0.0013(3) 0.0051(3) -0.0054(3)
O4 0.0217(5) 0.0239(5) 0.0304(5) -0.0033(4) -0.0007(4) 0.0040(4)
O5 0.0204(4) 0.0170(4) 0.0225(5) -0.0041(3) 0.0052(4) 0.0022(3)
O6 0.0271(5) 0.0355(6) 0.0185(5) 0.0004(4) 0.0066(4) 0.0079(4)
O7 0.0260(5) 0.0229(5) 0.0232(5) -0.0084(4) 0.0122(4) -0.0049(4)
O8 0.0199(5) 0.0251(5) 0.0256(5) 0.0012(4) 0.0096(4) 0.0038(4)
N1 0.0165(5) 0.0214(5) 0.0148(5) -0.0034(4) 0.0074(4) -0.0042(4)
C1 0.0179(6) 0.0277(7) 0.0200(6) -0.0025(5) 0.0074(5) 0.0001(5)
C2 0.0239(6) 0.0291(7) 0.0193(6) 0.0011(5) 0.0074(5) 0.0050(5)
C3 0.0317(7) 0.0245(6) 0.0196(6) 0.0007(5) 0.0135(5) 0.0019(5)
C4 0.0252(7) 0.0293(7) 0.0223(6) -0.0001(5) 0.0087(5) -0.0053(5)
C5 0.0190(6) 0.0289(7) 0.0191(6) 0.0007(5) 0.0073(5) -0.0031(5)
C6 0.0188(6) 0.0210(6) 0.0161(5) -0.0020(4) 0.0085(5) -0.0007(5)
C7 0.0480(10) 0.0316(8) 0.0293(8) 0.0072(6) 0.0180(7) -0.0012(7)
C8 0.0183(6) 0.0170(5) 0.0151(5) -0.0011(4) 0.0063(4) -0.0001(4)
C9 0.0204(6) 0.0230(6) 0.0194(6) -0.0015(5) 0.0078(5) -0.0041(5)
C10 0.0260(7) 0.0260(7) 0.0209(6) -0.0047(5) 0.0065(5) -0.0107(5)
C11 0.0325(7) 0.0297(7) 0.0177(6) -0.0065(5) 0.0071(5) -0.0119(6)
C12 0.0256(6) 0.0256(6) 0.0170(6) -0.0023(5) 0.0088(5) -0.0058(5)
C13 0.0171(5) 0.0167(5) 0.0173(5) -0.0014(4) 0.0060(4) -0.0020(4)
C14 0.0152(5) 0.0165(5) 0.0147(5) -0.0020(4) 0.0055(4) -0.0015(4)
C15 0.0169(6) 0.0187(6) 0.0195(6) -0.0025(4) 0.0076(5) -0.0013(4)
C16 0.0147(6) 0.0288(7) 0.0264(7) -0.0037(5) 0.0069(5) -0.0066(5)
C17 0.0269(7) 0.0268(7) 0.0369(8) -0.0098(6) 0.0160(6) -0.0096(6)
C18 0.0200(7) 0.0324(8) 0.0430(9) -0.0067(6) 0.0149(6) -0.0021(6)
C19 0.0230(7) 0.0479(10) 0.0266(7) 0.0000(7) 0.0007(6) -0.0114(6)
C20 0.0176(5) 0.0151(5) 0.0198(6) 0.0009(4) 0.0071(5) -0.0011(4)
C21 0.0264(7) 0.0163(6) 0.0270(7) -0.0020(5) 0.0106(5) 0.0045(5)
C22 0.0392(9) 0.0278(8) 0.0435(10) -0.0163(7) 0.0025(7) 0.0047(7)
C23 0.0536(10) 0.0213(7) 0.0337(8) 0.0050(6) 0.0179(8) 0.0067(7)
C24 0.0393(9) 0.0329(8) 0.0487(10) -0.0047(7) 0.0290(8) 0.0050(7)
C25 0.0139(5) 0.0155(5) 0.0153(5) -0.0011(4) 0.0049(4) -0.0009(4)
C26 0.0188(6) 0.0163(5) 0.0191(6) -0.0013(4) 0.0053(5) 0.0015(4)
C27 0.0173(6) 0.0208(6) 0.0214(6) 0.0024(5) 0.0063(5) 0.0006(5)
C28 0.0223(7) 0.0373(8) 0.0260(7) 0.0005(6) 0.0064(5) 0.0110(6)

loop_
_atom_type_symbol
_atom_type_description
_atom_type_scat_dispersion_real
_atom_type_scat_dispersion_imag
_atom_type_scat_source
C C 0.0033 0.0016 'International Tables Vol C Tables 4.2.6.8 and 6.1.1.4'
H H 0.0000 0.0000 'International Tables Vol C Tables 4.2.6.8 and 6.1.1.4'
N N 0.0061 0.0033 'International Tables Vol C Tables 4.2.6.8 and 6.1.1.4'
O O 0.0106 0.0060 'International Tables Vol C Tables 4.2.6.8 and 6.1.1.4'
S S 0.1246 0.1234 'International Tables Vol C Tables 4.2.6.8 and 6.1.1.4'

loop_
_geom_angle_atom_site_label_1
_geom_angle_atom_site_label_2
_geom_angle_atom_site_label_3
_geom_angle
O8 S1 O7 120.53(6)
O8 S1 N1 107.77(6)
O7 S1 N1 105.74(6)
O8 S1 C6 108.18(6)
O7 S1 C6 106.90(6)
N1 S1 C6 107.03(6)
C13 O1 C14 116.66(9)
C15 O3 C16 120.28(10)
C20 O5 C21 120.91(10)
C8 N1 C25 114.91(10)
C8 N1 S1 122.65(8)
C25 N1 S1 121.60(8)
C2 C1 C6 119.01(12)
C2 C1 H1 120.5
C6 C1 H1 120.5
C1 C2 C3 121.10(13)
C1 C2 H2 119.4
C3 C2 H2 119.4
C4 C3 C2 118.91(13)
C4 C3 C7 120.53(14)
C2 C3 C7 120.56(13)
C3 C4 C5 120.77(13)
C3 C4 H4 119.6
C5 C4 H4 119.6
C6 C5 C4 119.33(13)
C6 C5 H5 120.3
C4 C5 H5 120.3
C5 C6 C1 120.86(12)
C5 C6 S1 119.90(10)
C1 C6 S1 119.06(10)
C3 C7 H7A 109.5
C3 C7 H7B 109.5
H7A C7 H7B 109.5
C3 C7 H7C 109.5
H7A C7 H7C 109.5
H7B C7 H7C 109.5
C9 C8 C13 118.89(11)
C9 C8 N1 123.53(11)
C13 C8 N1 117.50(11)
C10 C9 C8 120.70(12)
C10 C9 H9 119.7
C8 C9 H9 119.7
C9 C10 C11 119.92(12)
C9 C10 H10 120.0
C11 C10 H10 120.0
C12 C11 C10 119.81(12)
C12 C11 H11 120.1
C10 C11 H11 120.1
C11 C12 C13 120.11(12)
C11 C12 H12 119.9
C13 C12 H12 119.9
O1 C13 C12 115.73(11)
O1 C13 C8 123.71(11)
C12 C13 C8 120.51(12)
O1 C14 C15 104.50(9)
O1 C14 C25 110.20(10)
C15 C14 C25 115.77(10)
O1 C14 C20 109.34(10)
C15 C14 C20 106.68(10)
C25 C14 C20 110.08(9)
O2 C15 O3 127.27(12)
O2 C15 C14 120.91(11)
O3 C15 C14 111.81(10)
O3 C16 C19 102.37(11)
O3 C16 C18 109.08(11)
C19 C16 C18 111.00(13)
O3 C16 C17 109.50(11)
C19 C16 C17 111.04(13)
C18 C16 C17 113.27(12)
C16 C17 H17A 109.5
C16 C17 H17B 109.5
H17A C17 H17B 109.5
C16 C17 H17C 109.5
H17A C17 H17C 109.5
H17B C17 H17C 109.5
C16 C18 H18A 109.5
C16 C18 H18B 109.5
H18A C18 H18B 109.5
C16 C18 H18C 109.5
H18A C18 H18C 109.5
H18B C18 H18C 109.5
C16 C19 H19A 109.5
C16 C19 H19B 109.5
H19A C19 H19B 109.5
C16 C19 H19C 109.5
H19A C19 H19C 109.5
H19B C19 H19C 109.5
O4 C20 O5 128.13(12)
O4 C20 C14 123.13(11)
O5 C20 C14 108.74(10)
O5 C21 C22 102.23(11)
O5 C21 C24 108.92(11)
C22 C21 C24 112.13(14)
O5 C21 C23 110.00(11)
C22 C21 C23 110.46(14)
C24 C21 C23 112.59(14)
C21 C22 H22A 109.5
C21 C22 H22B 109.5
H22A C22 H22B 109.5
C21 C22 H22C 109.5
H22A C22 H22C 109.5
H22B C22 H22C 109.5
C21 C23 H23A 109.5
C21 C23 H23B 109.5
H23A C23 H23B 109.5
C21 C23 H23C 109.5
H23A C23 H23C 109.5
H23B C23 H23C 109.5
C21 C24 H24A 109.5
C21 C24 H24B 109.5
H24A C24 H24B 109.5
C21 C24 H24C 109.5
H24A C24 H24C 109.5
H24B C24 H24C 109.5
N1 C25 C26 111.44(10)
N1 C25 C14 106.18(9)
C26 C25 C14 111.42(10)
N1 C25 H25 109.2
C26 C25 H25 109.2
C14 C25 H25 109.2
C27 C26 C25 113.95(10)
C27 C26 H26A 108.8
C25 C26 H26A 108.8
C27 C26 H26B 108.8
C25 C26 H26B 108.8
H26A C26 H26B 107.7
O6 C27 C28 122.24(12)
O6 C27 C26 121.96(12)
C28 C27 C26 115.79(11)
C27 C28 H28A 109.5
C27 C28 H28B 109.5
H28A C28 H28B 109.5
C27 C28 H28C 109.5
H28A C28 H28C 109.5
H28B C28 H28C 109.5

loop_
_geom_bond_atom_site_label_1
_geom_bond_atom_site_label_2
_geom_bond_distance
S1 O8 1.4300(10)
S1 O7 1.4343(10)
S1 N1 1.6560(11)
S1 C6 1.7641(13)
O1 C13 1.3769(15)
O1 C14 1.4223(14)
O2 C15 1.2020(16)
O3 C15 1.3301(15)
O3 C16 1.4997(15)
O4 C20 1.1969(16)
O5 C20 1.3273(15)
O5 C21 1.4936(15)
O6 C27 1.2140(17)
N1 C8 1.4294(15)
N1 C25 1.4767(15)
C1 C2 1.387(2)
C1 C6 1.3970(18)
C1 H1 0.9500
C2 C3 1.402(2)
C2 H2 0.9500
C3 C4 1.393(2)
C3 C7 1.508(2)
C4 C5 1.395(2)
C4 H4 0.9500
C5 C6 1.3923(18)
C5 H5 0.9500
C7 H7A 0.9800
C7 H7B 0.9800
C7 H7C 0.9800
C8 C9 1.3906(17)
C8 C13 1.3993(17)
C9 C10 1.3884(18)
C9 H9 0.9500
C10 C11 1.397(2)
C10 H10 0.9500
C11 C12 1.3833(19)
C11 H11 0.9500
C12 C13 1.3911(17)
C12 H12 0.9500
C14 C15 1.5413(17)
C14 C25 1.5422(17)
C14 C20 1.5455(17)
C16 C19 1.519(2)
C16 C18 1.520(2)
C16 C17 1.524(2)
C17 H17A 0.9800
C17 H17B 0.9800
C17 H17C 0.9800
C18 H18A 0.9800
C18 H18B 0.9800
C18 H18C 0.9800
C19 H19A 0.9800
C19 H19B 0.9800
C19 H19C 0.9800
C21 C22 1.509(2)
C21 C24 1.515(2)
C21 C23 1.519(2)
C22 H22A 0.9800
C22 H22B 0.9800
C22 H22C 0.9800
C23 H23A 0.9800
C23 H23B 0.9800
C23 H23C 0.9800
C24 H24A 0.9800
C24 H24B 0.9800
C24 H24C 0.9800
C25 C26 1.5376(17)
C25 H25 1.0000
C26 C27 1.5205(18)
C26 H26A 0.9900
C26 H26B 0.9900
C27 C28 1.5015(19)
C28 H28A 0.9800
C28 H28B 0.9800
C28 H28C 0.9800

loop_
_geom_torsion_atom_site_label_1
_geom_torsion_atom_site_label_2
_geom_torsion_atom_site_label_3
_geom_torsion_atom_site_label_4
_geom_torsion
O8 S1 N1 C8 27.74(12)
O7 S1 N1 C8 157.86(10)
C6 S1 N1 C8 -88.42(11)
O8 S1 N1 C25 -141.26(10)
O7 S1 N1 C25 -11.14(11)
C6 S1 N1 C25 102.58(10)
C6 C1 C2 C3 -0.8(2)
C1 C2 C3 C4 0.9(2)
C1 C2 C3 C7 -178.69(13)
C2 C3 C4 C5 -0.2(2)
C7 C3 C4 C5 179.40(14)
C3 C4 C5 C6 -0.5(2)
C4 C5 C6 C1 0.6(2)
C4 C5 C6 S1 175.84(11)
C2 C1 C6 C5 0.04(19)
C2 C1 C6 S1 -175.19(10)
O8 S1 C6 C5 -6.20(12)
O7 S1 C6 C5 -137.39(11)
N1 S1 C6 C5 109.68(11)
O8 S1 C6 C1 169.08(10)
O7 S1 C6 C1 37.89(12)
N1 S1 C6 C1 -75.04(11)
C25 N1 C8 C9 -154.42(12)
S1 N1 C8 C9 35.90(17)
C25 N1 C8 C13 22.38(16)
S1 N1 C8 C13 -147.30(10)
C13 C8 C9 C10 0.2(2)
N1 C8 C9 C10 176.95(13)
C8 C9 C10 C11 -2.2(2)
C9 C10 C11 C12 2.4(2)
C10 C11 C12 C13 -0.5(2)
C14 O1 C13 C12 -173.81(11)
C14 O1 C13 C8 8.45(17)
C11 C12 C13 O1 -179.41(13)
C11 C12 C13 C8 -1.6(2)
C9 C8 C13 O1 179.36(12)
N1 C8 C13 O1 2.41(18)
C9 C8 C13 C12 1.72(19)
N1 C8 C13 C12 -175.23(12)
C13 O1 C14 C15 -165.96(10)
C13 O1 C14 C25 -40.96(13)
C13 O1 C14 C20 80.16(12)
C16 O3 C15 O2 -3.3(2)
C16 O3 C15 C14 175.28(10)
O1 C14 C15 O2 -43.41(15)
C25 C14 C15 O2 -164.79(12)
C20 C14 C15 O2 72.35(15)
O1 C14 C15 O3 137.90(10)
C25 C14 C15 O3 16.52(15)
C20 C14 C15 O3 -106.33(12)
C15 O3 C16 C19 -178.00(12)
C15 O3 C16 C18 64.35(16)
C15 O3 C16 C17 -60.12(15)
C21 O5 C20 O4 1.2(2)
C21 O5 C20 C14 -178.70(10)
O1 C14 C20 O4 -19.81(17)
C15 C14 C20 O4 -132.28(13)
C25 C14 C20 O4 101.38(14)
O1 C14 C20 O5 160.10(10)
C15 C14 C20 O5 47.63(13)
C25 C14 C20 O5 -78.71(12)
C20 O5 C21 C22 173.02(13)
C20 O5 C21 C24 -68.18(16)
C20 O5 C21 C23 55.66(16)
C8 N1 C25 C26 68.86(13)
S1 N1 C25 C26 -121.34(10)
C8 N1 C25 C14 -52.64(13)
S1 N1 C25 C14 117.16(10)
O1 C14 C25 N1 61.96(12)
C15 C14 C25 N1 -179.76(10)
C20 C14 C25 N1 -58.72(12)
O1 C14 C25 C26 -59.56(12)
C15 C14 C25 C26 58.72(13)
C20 C14 C25 C26 179.77(10)
N1 C25 C26 C27 116.32(11)
C14 C25 C26 C27 -125.27(11)
C25 C26 C27 O6 -15.82(18)
C25 C26 C27 C28 165.29(12)
